data_4330848
loop_
_publ_author_name
'Santanu Banerjee'
'Christos D. Malliakas'
'Mercouri G. Kanatzidis'

_publ_contact_author_address
;
   Department of Chemistry
     2145 Sheridan Road
   Northwestern University
   Evanston, IL 60208-3113
           USA
;
_publ_contact_author_email m-kanatzidis@northwestern.edu
_publ_contact_author_fax 847-491-5937
_publ_contact_author_name 'Mercouri G. Kanatzidis'
_publ_contact_author_phone 847-467-1541
_publ_section_title
;
 New Layered Tin(II) Thiophosphates ASnPS4 (A = K, Rb, Cs): Synthesis,
 Structure, Glass Formation, and the Modulated CsSnPS4
;
_journal_name_full 'Inorganic Chemistry'
_journal_page_first 11562
_journal_page_last 11573
_journal_paper_doi 10.1021/ic301456m
_journal_volume 51
_journal_year 2012
_chemical_formula_sum 'K P S4 Sn'
_chemical_formula_weight 317.00
_chemical_name_systematic
; 
 ? 
;
_space_group_IT_number 14
_symmetry_cell_setting monoclinic
_symmetry_space_group_name_Hall '-P 2ybc'
_symmetry_space_group_name_H-M 'P 1 21/c 1'
_atom_sites_solution_primary direct
_atom_sites_solution_secondary difmap
_audit_creation_method SHELXL-97
_cell_angle_alpha 90.00
_cell_angle_beta 127.347(8)
_cell_angle_gamma 90.00
_cell_formula_units_Z 4
_cell_length_a 6.6763(8)
_cell_length_b 11.9806(11)
_cell_length_c 10.9970(14)
_cell_measurement_reflns_used 10977
_cell_measurement_temperature 100.0(3)
_cell_volume 699.27(16)
_computing_structure_refinement 'SHELXL-97 (Sheldrick, 2008)'
_computing_structure_solution 'SHELXS-97 (Sheldrick, 2008)'
_diffrn_ambient_temperature 100.0(3)
_diffrn_measured_fraction_theta_full 0.961
_diffrn_measured_fraction_theta_max 0.961
_diffrn_radiation_wavelength 0.71073
_diffrn_reflns_av_R_equivalents 0.0356
_diffrn_reflns_av_sigmaI/netI 0.0254
_diffrn_reflns_limit_h_max 8
_diffrn_reflns_limit_h_min -8
_diffrn_reflns_limit_k_max 14
_diffrn_reflns_limit_k_min -14
_diffrn_reflns_limit_l_max 13
_diffrn_reflns_limit_l_min -13
_diffrn_reflns_number 4924
_diffrn_reflns_theta_full 26.50
_diffrn_reflns_theta_max 26.50
_diffrn_reflns_theta_min 3.84
_exptl_absorpt_coefficient_mu 5.548
_exptl_absorpt_correction_T_max 0.8698
_exptl_absorpt_correction_T_min 0.6246
_exptl_absorpt_correction_type analytical
_exptl_absorpt_process_details X-Area
_exptl_crystal_density_diffrn 3.011
_exptl_crystal_F_000 592
_exptl_crystal_size_max 0.14
_exptl_crystal_size_mid 0.03
_exptl_crystal_size_min 0.02
_refine_diff_density_max 0.841
_refine_diff_density_min -0.918
_refine_diff_density_rms 0.180
_refine_ls_extinction_coef 0.0062(5)
_refine_ls_extinction_expression Fc^*^=kFc[1+0.001xFc^2^\l^3^/sin(2\q)]^-1/4^
_refine_ls_extinction_method SHELXL
_refine_ls_goodness_of_fit_ref 1.094
_refine_ls_hydrogen_treatment none
_refine_ls_matrix_type full
_refine_ls_number_parameters 66
_refine_ls_number_reflns 1390
_refine_ls_number_restraints 0
_refine_ls_restrained_S_all 1.094
_refine_ls_R_factor_all 0.0215
_refine_ls_R_factor_gt 0.0199
_refine_ls_shift/su_max 0.001
_refine_ls_shift/su_mean 0.000
_refine_ls_structure_factor_coef Fsqd
_refine_ls_weighting_details 'calc w=1/[\s^2^(Fo^2^)+(0.0306P)^2^+0.0000P] where P=(Fo^2^+2Fc^2^)/3'
_refine_ls_weighting_scheme calc
_refine_ls_wR_factor_gt 0.0478
_refine_ls_wR_factor_ref 0.0482
_reflns_number_gt 1341
_reflns_number_total 1390
_reflns_threshold_expression >2sigma(I)
_cod_data_source_file ic301456m_si_002_2.cif
_cod_data_source_block KSnPS4
_cod_original_cell_volume 699.27(14)
_cod_database_code 4330848

loop_
_symmetry_equiv_pos_as_xyz
'x, y, z'
'-x, y+1/2, -z+1/2'
'-x, -y, -z'
'x, -y-1/2, z-1/2'

loop_
_atom_site_label
_atom_site_type_symbol
_atom_site_fract_x
_atom_site_fract_y
_atom_site_fract_z
_atom_site_U_iso_or_equiv
_atom_site_adp_type
_atom_site_occupancy
_atom_site_symmetry_multiplicity
_atom_site_calc_flag
Sn Sn 0.69258(7) 0.36814(2) 0.38519(4) 0.00491(10) Uani 1 1 d
K K 0.10955(18) 0.09781(11) 0.37110(12) 0.0108(2) Uani 1 1 d
P P 0.35589(18) 0.16043(10) 0.12867(13) 0.0030(2) Uani 1 1 d
S1 S 0.5299(2) 0.04645(11) 0.30412(12) 0.0071(2) Uani 1 1 d
S2 S 0.1369(2) 0.42285(10) 0.42367(11) 0.0050(2) Uani 1 1 d
S3 S 0.6242(2) 0.25257(11) 0.14209(12) 0.0064(3) Uani 1 1 d
S4 S 0.1364(2) 0.26423(11) 0.14502(13) 0.0060(3) Uani 1 1 d

loop_
_atom_site_aniso_label
_atom_site_aniso_U_11
_atom_site_aniso_U_22
_atom_site_aniso_U_33
_atom_site_aniso_U_23
_atom_site_aniso_U_13
_atom_site_aniso_U_12
Sn 0.00563(17) 0.00416(17) 0.00410(14) 0.00027(12) 0.00251(14) 0.00050(11)
K 0.0108(5) 0.0145(6) 0.0076(5) 0.0001(4) 0.0058(4) 0.0013(4)
P 0.0033(5) 0.0032(6) 0.0024(5) -0.0006(5) 0.0016(4) -0.0009(4)
S1 0.0075(5) 0.0069(7) 0.0029(5) 0.0008(4) 0.0012(4) 0.0002(4)
S2 0.0048(5) 0.0076(7) 0.0023(5) 0.0003(4) 0.0019(4) -0.0003(4)
S3 0.0055(5) 0.0071(8) 0.0098(7) -0.0020(5) 0.0062(5) -0.0028(4)
S4 0.0053(5) 0.0060(7) 0.0098(7) -0.0022(5) 0.0061(5) -0.0007(4)

loop_
_atom_type_symbol
_atom_type_description
_atom_type_scat_dispersion_real
_atom_type_scat_dispersion_imag
_atom_type_scat_source
P P 0.1023 0.0942 'International Tables Vol C Tables 4.2.6.8 and 6.1.1.4'
S S 0.1246 0.1234 'International Tables Vol C Tables 4.2.6.8 and 6.1.1.4'
K K 0.2009 0.2494 'International Tables Vol C Tables 4.2.6.8 and 6.1.1.4'
Sn Sn -0.6537 1.4246 'International Tables Vol C Tables 4.2.6.8 and 6.1.1.4'

loop_
_geom_angle_atom_site_label_1
_geom_angle_atom_site_label_2
_geom_angle_atom_site_label_3
_geom_angle
_geom_angle_site_symmetry_1
_geom_angle_site_symmetry_3
S1 Sn S3 87.73(4) 2_655 .
S1 Sn S2 88.19(3) 2_655 1_655
S3 Sn S2 78.71(4) . 1_655
S3 K S4 63.17(4) 1_455 .
S3 K S1 150.02(4) 1_455 3_656
S4 K S1 142.43(4) . 3_656
S3 K S2 86.14(4) 1_455 2_545
S4 K S2 82.35(4) . 2_545
S1 K S2 108.98(5) 3_656 2_545
S3 K S4 84.18(4) 1_455 4_566
S4 K S4 112.65(4) . 4_566
S1 K S4 71.44(4) 3_656 4_566
S2 K S4 155.62(4) 2_545 4_566
S3 K S1 120.76(5) 1_455 .
S4 K S1 60.52(4) . .
S1 K S1 89.07(4) 3_656 .
S2 K S1 69.97(4) 2_545 .
S4 K S1 133.79(4) 4_566 .
S3 K S3 112.68(4) 1_455 4_566
S4 K S3 81.51(4) . 4_566
S1 K S3 69.14(4) 3_656 4_566
S2 K S3 145.70(4) 2_545 4_566
S4 K S3 58.30(4) 4_566 4_566
S1 K S3 75.74(4) . 4_566
S3 K S1 58.75(4) 1_455 1_455
S4 K S1 120.40(4) . 1_455
S1 K S1 96.95(4) 3_656 1_455
S2 K S1 81.69(4) 2_545 1_455
S4 K S1 74.14(3) 4_566 1_455
S1 K S1 151.43(6) . 1_455
S3 K S1 132.44(4) 4_566 1_455
S3 K P 85.20(4) 1_455 4_566
S4 K P 84.27(4) . 4_566
S1 K P 83.57(4) 3_656 4_566
S2 K P 166.30(5) 2_545 4_566
S4 K P 32.92(3) 4_566 4_566
S1 K P 105.71(4) . 4_566
S3 K P 33.16(3) 4_566 4_566
S1 K P 102.72(4) 1_455 4_566
S3 K K 103.44(4) 1_455 3_556
S4 K K 166.61(5) . 3_556
S1 K K 50.30(3) 3_656 3_556
S2 K K 97.25(5) 2_545 3_556
S4 K K 63.58(3) 4_566 3_556
S1 K K 131.97(5) . 3_556
S3 K K 105.21(4) 4_566 3_556
S1 K K 46.65(3) 1_455 3_556
P K K 95.08(4) 4_566 3_556
S3 K K 164.85(5) 1_455 3_656
S4 K K 101.93(4) . 3_656
S1 K K 44.78(3) 3_656 3_656
S2 K K 89.19(4) 2_545 3_656
S4 K K 105.39(4) 4_566 3_656
S1 K K 44.28(3) . 3_656
S3 K K 65.03(3) 4_566 3_656
S1 K K 134.69(5) 1_455 3_656
P K K 96.46(4) 4_566 3_656
K K K 91.44(4) 3_556 3_656
S4 P S3 108.39(8) . .
S4 P S1 110.78(7) . .
S3 P S1 108.76(6) . .
S4 P S2 109.06(7) . 4_565
S3 P S2 110.66(6) . 4_565
S1 P S2 109.18(7) . 4_565
S4 P K 64.62(5) . 4_565
S3 P K 65.78(5) . 4_565
S1 P K 169.50(6) . 4_565
S2 P K 81.31(5) 4_565 4_565
P S1 Sn 93.92(5) . 2_645
P S1 K 168.78(6) . 3_656
Sn S1 K 96.74(4) 2_645 3_656
P S1 K 90.71(5) . .
Sn S1 K 99.85(4) 2_645 .
K S1 K 90.93(4) 3_656 .
P S1 K 90.23(5) . 1_655
Sn S1 K 108.57(4) 2_645 1_655
K S1 K 83.05(4) 3_656 1_655
K S1 K 151.43(6) . 1_655
P S2 Sn 92.03(5) 4_566 1_455
P S2 K 167.09(6) 4_566 2
Sn S2 K 98.45(4) 1_455 2
P S3 Sn 87.93(5) . .
P S3 K 99.70(6) . 1_655
Sn S3 K 91.96(4) . 1_655
P S3 K 81.06(5) . 4_565
Sn S3 K 93.98(4) . 4_565
K S3 K 174.03(5) 1_655 4_565
P S4 K 94.00(6) . .
P S4 K 82.47(5) . 4_565
K S4 K 170.70(5) . 4_565

loop_
_geom_bond_atom_site_label_1
_geom_bond_atom_site_label_2
_geom_bond_distance
_geom_bond_site_symmetry_2
Sn S1 2.7115(13) 2_655
Sn S3 2.7912(13) .
Sn S2 2.8082(13) 1_655
K S3 3.2218(17) 1_455
K S4 3.2756(18) .
K S1 3.3327(17) 3_656
K S2 3.3373(16) 2_545
K S4 3.3440(17) 4_566
K S1 3.3625(16) .
K S3 3.3875(17) 4_566
K S1 3.5266(17) 1_455
K P 3.6694(17) 4_566
P S4 2.0115(15) .
P S3 2.0316(16) .
P S1 2.0537(17) .
P S2 2.0534(16) 4_565
P K 3.6694(17) 4_565
S1 Sn 2.7115(13) 2_645
S1 K 3.3327(17) 3_656
S1 K 3.5266(17) 1_655
S2 P 2.0534(16) 4_566
S2 Sn 2.8082(12) 1_455
S2 K 3.3373(16) 2
S3 K 3.2218(17) 1_655
S3 K 3.3875(17) 4_565
S4 K 3.3440(17) 4_565
